data_4332489
loop_
_publ_author_name
'Cotton, F. Albert'
'Murillo, Carlos A.'
'Wang, Xiaoping'
'Wilkinson, Chad C.'

_publ_section_title
;
 Homologues of the Easily Ionized Compound Mo2(hpp)4Containing Smaller
 Bicyclic Guanidinates
;
_journal_issue 14
_journal_name_full 'Inorganic Chemistry'
_journal_page_first 5493
_journal_page_last 5500
_journal_paper_doi 10.1021/ic060449e
_journal_volume 45
_journal_year 2006
_chemical_formula_moiety 'C24 H40 Mo2 N12'
_chemical_formula_sum 'C24 H40 Mo2 N12'
_chemical_formula_weight 688.56
_chemical_name_systematic
; 
 ? 
;
_space_group_IT_number 2
_symmetry_cell_setting triclinic
_symmetry_space_group_name_Hall '-P 1'
_symmetry_space_group_name_H-M 'P -1'
_atom_sites_solution_hydrogens geom
_atom_sites_solution_primary direct
_atom_sites_solution_secondary difmap
_audit_creation_method SHELXL-97
_cell_angle_alpha 74.167(4)
_cell_angle_beta 70.104(4)
_cell_angle_gamma 72.188(4)
_cell_formula_units_Z 1
_cell_length_a 8.088(2)
_cell_length_b 8.858(2)
_cell_length_c 11.076(3)
_cell_measurement_reflns_used 2394
_cell_measurement_temperature 213(2)
_cell_measurement_theta_max 26.0985
_cell_measurement_theta_min 2.910
_cell_volume 697.7(3)
_computing_cell_refinement 'Bruker SMART'
_computing_data_collection 'Bruker SMART'
_computing_data_reduction 'Bruker SAINT'
_computing_molecular_graphics XP
_computing_structure_refinement 'SHELXL-97 (Sheldrick, 1997)'
_computing_structure_solution 'SHELXS-97 (Sheldrick, 1990)'
_diffrn_ambient_temperature 213(2)
_diffrn_measured_fraction_theta_full 0.978
_diffrn_measured_fraction_theta_max 0.978
_diffrn_measurement_device_type 'Bruker SMART'
_diffrn_measurement_method \w-scans
_diffrn_radiation_monochromator graphite
_diffrn_radiation_source 'normal-focus sealed tube'
_diffrn_radiation_type MoK\a
_diffrn_radiation_wavelength 0.71073
_diffrn_reflns_av_R_equivalents 0.0000
_diffrn_reflns_av_sigmaI/netI 0.0336
_diffrn_reflns_limit_h_max 8
_diffrn_reflns_limit_h_min -7
_diffrn_reflns_limit_k_max 9
_diffrn_reflns_limit_k_min -8
_diffrn_reflns_limit_l_max 11
_diffrn_reflns_limit_l_min 0
_diffrn_reflns_number 1956
_diffrn_reflns_theta_full 22.63
_diffrn_reflns_theta_max 22.63
_diffrn_reflns_theta_min 2.76
_exptl_absorpt_coefficient_mu 0.937
_exptl_absorpt_correction_T_max 0.9582
_exptl_absorpt_correction_T_min 0.8377
_exptl_absorpt_correction_type multi-scan
_exptl_absorpt_process_details SADABS
_exptl_crystal_colour orange
_exptl_crystal_density_diffrn 1.639
_exptl_crystal_density_meas ?
_exptl_crystal_density_method 'not measured'
_exptl_crystal_description plate
_exptl_crystal_F_000 352
_exptl_crystal_size_max 0.20
_exptl_crystal_size_mid 0.16
_exptl_crystal_size_min 0.05
_refine_diff_density_max 0.772
_refine_diff_density_min -0.490
_refine_diff_density_rms 0.099
_refine_ls_extinction_method none
_refine_ls_goodness_of_fit_ref 1.039
_refine_ls_hydrogen_treatment noref
_refine_ls_matrix_type full
_refine_ls_number_parameters 228
_refine_ls_number_reflns 1971
_refine_ls_number_restraints 117
_refine_ls_restrained_S_all 1.046
_refine_ls_R_factor_all 0.0423
_refine_ls_R_factor_gt 0.0377
_refine_ls_shift/su_max 0.025
_refine_ls_shift/su_mean 0.003
_refine_ls_structure_factor_coef Fsqd
_refine_ls_weighting_details 'calc w=1/[\s^2^(Fo^2^)+(0.0718P)^2^+0.0000P] where P=(Fo^2^+2Fc^2^)/3'
_refine_ls_weighting_scheme calc
_refine_ls_wR_factor_gt 0.0956
_refine_ls_wR_factor_ref 0.0981
_reflns_number_gt 1792
_reflns_number_total 1971
_reflns_threshold_expression I>2sigma(I)
_cod_data_source_file ic060449esup1.cif
_cod_data_source_block 3
_cod_depositor_comments
;
The following automatic conversions were performed:

'_symmetry_cell_setting' value 'Triclinic' changed to 'triclinic'
according to /home/saulius/struct/CIF-dictionaries/cif_core.dic
dictionary named 'cif_core.dic' version 2.4.2 from 2011-04-26.

Automatic conversion script
Id: cif_fix_values 1891 2012-01-12 08:04:46Z andrius 

The following automatic conversions were performed:

'_exptl_crystal_density_meas' value 'not measured' was changed to '?'
- the value is perceived as not measured.

Automatic conversion script
Id: cif_fix_values 3008 2015-01-20 13:52:24Z robertas 
;
_cod_original_sg_symbol_H-M P-1
_cod_database_code 4332489

loop_
_symmetry_equiv_pos_as_xyz
'x, y, z'
'-x, -y, -z'

loop_
_atom_site_label
_atom_site_type_symbol
_atom_site_fract_x
_atom_site_fract_y
_atom_site_fract_z
_atom_site_U_iso_or_equiv
_atom_site_adp_type
_atom_site_occupancy
_atom_site_symmetry_multiplicity
_atom_site_calc_flag
_atom_site_refinement_flags
_atom_site_disorder_assembly
_atom_site_disorder_group
Mo1 Mo 0.64032(6) 0.96434(6) 0.97948(4) 0.0378(2) Uani 1 1 d D . .
N1' N 0.6434(18) 0.7618(17) 0.9024(13) 0.032(3) Uani 0.619(6) 1 d PD A 2
N2' N 0.340(2) 0.843(3) 0.949(3) 0.039(3) Uani 0.619(6) 1 d PD . 2
N3' N 0.4738(15) 0.6650(16) 0.8032(13) 0.050(3) Uani 0.619(6) 1 d PD A 2
C1' C 0.197(3) 0.802(2) 0.9333(15) 0.063(5) Uani 0.619(6) 1 d P A 2
H1'A H 0.1261 0.8941 0.8856 0.076 Uiso 0.619(6) 1 calc PR A 2
H1'B H 0.1167 0.7652 1.0186 0.076 Uiso 0.619(6) 1 calc PR A 2
C2' C 0.2906(19) 0.6538(15) 0.8492(13) 0.054(3) Uani 0.619(6) 1 d P A 2
H2'B H 0.2777 0.5488 0.9052 0.065 Uiso 0.619(6) 1 calc PR A 2
H2'C H 0.2389 0.6719 0.7768 0.065 Uiso 0.619(6) 1 calc PR A 2
C3' C 0.493(2) 0.760(2) 0.8750(14) 0.031(3) Uani 0.619(6) 1 d PD A 2
C4' C 0.6232(19) 0.5282(13) 0.7723(10) 0.056(2) Uani 0.619(6) 1 d P A 2
H4'A H 0.6129 0.4850 0.7033 0.067 Uiso 0.619(6) 1 calc PR A 2
H4'B H 0.6253 0.4424 0.8497 0.067 Uiso 0.619(6) 1 calc PR A 2
C5' C 0.7965(16) 0.5931(14) 0.7254(11) 0.051(3) Uani 0.619(6) 1 d P A 2
H5'A H 0.9012 0.5043 0.7014 0.062 Uiso 0.619(6) 1 calc PR A 2
H5'B H 0.7920 0.6756 0.6462 0.062 Uiso 0.619(6) 1 calc PR A 2
C6' C 0.826(2) 0.663(2) 0.820(2) 0.039(4) Uani 0.619(6) 1 d P A 2
H6'A H 0.9081 0.7350 0.7736 0.047 Uiso 0.619(6) 1 calc PR A 2
H6'B H 0.8834 0.5764 0.8800 0.047 Uiso 0.619(6) 1 calc PR A 2
N2 N 0.355(4) 0.848(5) 0.931(5) 0.039(3) Uani 0.381(6) 1 d PDU . 1
N1 N 0.680(4) 0.778(3) 0.877(2) 0.032(3) Uani 0.381(6) 1 d PDU A 1
N3 N 0.540(3) 0.645(3) 0.816(2) 0.050(3) Uani 0.381(6) 1 d PDU A 1
C1 C 0.794(5) 0.653(6) 0.839(5) 0.063(5) Uani 0.381(6) 1 d P A 1
H1A H 0.8411 0.5885 0.9128 0.076 Uiso 0.381(6) 1 calc PR A 1
H1B H 0.8949 0.6891 0.7698 0.076 Uiso 0.381(6) 1 calc PR A 1
C2 C 0.728(3) 0.540(2) 0.788(2) 0.054(3) Uani 0.381(6) 1 d P A 1
H2B H 0.7857 0.5373 0.6946 0.065 Uiso 0.381(6) 1 calc PR A 1
H2C H 0.7374 0.4306 0.8398 0.065 Uiso 0.381(6) 1 calc PR A 1
C3 C 0.519(4) 0.743(4) 0.899(3) 0.031(3) Uani 0.381(6) 1 d PDU A 1
C4 C 0.384(3) 0.588(2) 0.8241(18) 0.056(2) Uani 0.381(6) 1 d P A 1
H4A H 0.4044 0.5455 0.7460 0.067 Uiso 0.381(6) 1 calc PR A 1
H4B H 0.3604 0.5032 0.9014 0.067 Uiso 0.381(6) 1 calc PR A 1
C5 C 0.241(3) 0.722(3) 0.833(2) 0.051(3) Uani 0.381(6) 1 d P A 1
H5A H 0.2554 0.7831 0.7433 0.062 Uiso 0.381(6) 1 calc PR A 1
H5B H 0.1335 0.6805 0.8557 0.062 Uiso 0.381(6) 1 calc PR A 1
C6 C 0.200(4) 0.818(3) 0.896(2) 0.039(4) Uani 0.381(6) 1 d P A 1
H6A H 0.1106 0.7859 0.9769 0.047 Uiso 0.381(6) 1 calc PR A 1
H6B H 0.1411 0.9198 0.8492 0.047 Uiso 0.381(6) 1 calc PR A 1
N4 N 0.659(3) 1.095(4) 0.7833(18) 0.030(3) Uani 0.381(6) 1 d PDU A 1
N5 N 0.351(4) 1.184(7) 0.829(3) 0.038(3) Uani 0.381(6) 1 d PDU . 1
N6 N 0.495(2) 1.275(2) 0.6310(18) 0.045(2) Uani 0.381(6) 1 d PDU A 1
C7 C 0.245(4) 1.239(3) 0.757(3) 0.042(4) Uani 0.381(6) 1 d PU A 1
H7A H 0.1761 1.3469 0.7742 0.050 Uiso 0.381(6) 1 calc PR A 1
H7B H 0.1574 1.1711 0.7871 0.050 Uiso 0.381(6) 1 calc PR A 1
C8 C 0.313(4) 1.253(3) 0.619(2) 0.067(4) Uani 0.381(6) 1 d P A 1
H8A H 0.2472 1.3475 0.5701 0.081 Uiso 0.381(6) 1 calc PR A 1
H8B H 0.3282 1.1542 0.5883 0.081 Uiso 0.381(6) 1 calc PR A 1
C9 C 0.504(3) 1.186(6) 0.752(2) 0.031(3) Uani 0.381(6) 1 d PDU A 1
C10 C 0.659(3) 1.230(3) 0.520(2) 0.068(3) Uani 0.381(6) 1 d P A 1
H10A H 0.6552 1.3128 0.4416 0.081 Uiso 0.381(6) 1 calc PR A 1
H10B H 0.6612 1.1270 0.5015 0.081 Uiso 0.381(6) 1 calc PR A 1
C11 C 0.829(4) 1.213(4) 0.563(2) 0.075(4) Uani 0.381(6) 1 d P A 1
H11A H 0.9352 1.1598 0.5004 0.090 Uiso 0.381(6) 1 calc PR A 1
H11C H 0.8430 1.3223 0.5540 0.090 Uiso 0.381(6) 1 calc PR A 1
C12 C 0.833(4) 1.141(3) 0.672(3) 0.045(4) Uani 0.381(6) 1 d PU A 1
H12A H 0.8806 1.2036 0.7070 0.054 Uiso 0.381(6) 1 calc PR A 1
H12B H 0.9247 1.0392 0.6613 0.054 Uiso 0.381(6) 1 calc PR A 1
N5' N 0.384(2) 1.184(4) 0.8290(16) 0.038(3) Uani 0.619(6) 1 d PD . 2
N4' N 0.6953(18) 1.113(2) 0.7850(12) 0.030(3) Uani 0.619(6) 1 d PD A 2
N6' N 0.5834(13) 1.2513(14) 0.6131(10) 0.045(2) Uani 0.619(6) 1 d PD A 2
C7' C 0.852(2) 1.0965(15) 0.6772(16) 0.042(4) Uani 0.619(6) 1 d P A 2
H7'A H 0.9151 0.9827 0.6774 0.050 Uiso 0.619(6) 1 calc PR A 2
H7'B H 0.9361 1.1555 0.6787 0.050 Uiso 0.619(6) 1 calc PR A 2
C8' C 0.7745(18) 1.174(2) 0.5503(11) 0.067(4) Uani 0.619(6) 1 d P A 2
H8'A H 0.8393 1.2542 0.4888 0.081 Uiso 0.619(6) 1 calc PR A 2
H8'B H 0.7816 1.0909 0.5049 0.081 Uiso 0.619(6) 1 calc PR A 2
C9' C 0.5517(16) 1.180(3) 0.7427(13) 0.031(3) Uani 0.619(6) 1 d PD A 2
C10' C 0.4506(17) 1.2698(14) 0.5468(11) 0.068(3) Uani 0.619(6) 1 d P A 2
H10C H 0.4714 1.3473 0.4642 0.081 Uiso 0.619(6) 1 calc PR A 2
H10D H 0.4553 1.1662 0.5285 0.081 Uiso 0.619(6) 1 calc PR A 2
C11' C 0.288(2) 1.3252(19) 0.6310(14) 0.075(4) Uani 0.619(6) 1 d P A 2
H11B H 0.1982 1.3184 0.5931 0.090 Uiso 0.619(6) 1 calc PR A 2
H11D H 0.2796 1.4407 0.6199 0.090 Uiso 0.619(6) 1 calc PR A 2
C12' C 0.217(2) 1.2734(19) 0.7701(16) 0.045(4) Uani 0.619(6) 1 d P A 2
H12C H 0.1393 1.1997 0.7868 0.054 Uiso 0.619(6) 1 calc PR A 2
H12D H 0.1444 1.3669 0.8110 0.054 Uiso 0.619(6) 1 calc PR A 2

loop_
_atom_site_aniso_label
_atom_site_aniso_U_11
_atom_site_aniso_U_22
_atom_site_aniso_U_33
_atom_site_aniso_U_23
_atom_site_aniso_U_13
_atom_site_aniso_U_12
Mo1 0.0425(3) 0.0388(3) 0.0251(3) -0.00613(19) -0.0087(2) -0.0007(2)
N1' 0.028(6) 0.036(3) 0.016(5) -0.004(4) 0.012(4) -0.008(3)
N2' 0.048(4) 0.046(3) 0.024(7) -0.003(4) -0.008(4) -0.014(3)
N3' 0.049(7) 0.055(4) 0.063(4) -0.021(4) -0.033(5) -0.010(5)
C1' 0.076(10) 0.071(10) 0.049(10) -0.002(7) -0.016(9) -0.036(7)
C2' 0.065(8) 0.040(7) 0.052(6) -0.015(6) -0.010(5) -0.007(6)
C3' 0.045(5) 0.030(4) 0.019(6) 0.003(5) -0.018(4) -0.006(4)
C4' 0.080(8) 0.044(5) 0.048(5) -0.015(4) -0.025(5) -0.008(6)
C5' 0.054(6) 0.043(6) 0.056(6) -0.010(5) -0.018(5) -0.007(5)
C6' 0.032(6) 0.034(7) 0.035(7) -0.012(5) 0.003(5) 0.008(5)
N2 0.048(4) 0.046(3) 0.024(7) -0.003(4) -0.008(4) -0.014(3)
N1 0.028(6) 0.036(3) 0.016(5) -0.004(4) 0.012(4) -0.008(3)
N3 0.049(7) 0.055(4) 0.063(4) -0.021(4) -0.033(5) -0.010(5)
C1 0.076(10) 0.071(10) 0.049(10) -0.002(7) -0.016(9) -0.036(7)
C2 0.065(8) 0.040(7) 0.052(6) -0.015(6) -0.010(5) -0.007(6)
C3 0.045(5) 0.030(4) 0.019(6) 0.003(5) -0.018(4) -0.006(4)
C4 0.080(8) 0.044(5) 0.048(5) -0.015(4) -0.025(5) -0.008(6)
C5 0.054(6) 0.043(6) 0.056(6) -0.010(5) -0.018(5) -0.007(5)
C6 0.032(6) 0.034(7) 0.035(7) -0.012(5) 0.003(5) 0.008(5)
N4 0.026(6) 0.046(4) 0.027(2) -0.014(2) -0.003(3) -0.019(4)
N5 0.036(6) 0.040(3) 0.037(2) -0.007(2) -0.022(3) 0.003(6)
N6 0.052(7) 0.056(4) 0.027(4) 0.001(3) -0.014(5) -0.017(5)
C7 0.039(5) 0.030(6) 0.039(5) 0.000(5) -0.002(4) 0.001(5)
C8 0.058(8) 0.108(11) 0.014(5) -0.015(6) 0.003(4) -0.001(6)
C9 0.034(7) 0.033(3) 0.026(3) -0.005(3) -0.007(4) -0.008(7)
C10 0.088(9) 0.070(6) 0.055(6) -0.006(5) -0.033(6) -0.020(6)
C11 0.090(10) 0.096(10) 0.048(8) -0.026(7) -0.024(7) -0.018(8)
C12 0.050(7) 0.042(7) 0.040(6) -0.016(4) -0.018(5) 0.005(5)
N5' 0.036(6) 0.040(3) 0.037(2) -0.007(2) -0.022(3) 0.003(6)
N4' 0.026(6) 0.046(4) 0.027(2) -0.014(2) -0.003(3) -0.019(4)
N6' 0.052(7) 0.056(4) 0.027(4) 0.001(3) -0.014(5) -0.017(5)
C7' 0.039(5) 0.030(6) 0.039(5) 0.000(5) -0.002(4) 0.001(5)
C8' 0.058(8) 0.108(11) 0.014(5) -0.015(6) 0.003(4) -0.001(6)
C9' 0.034(7) 0.033(3) 0.026(3) -0.005(3) -0.007(4) -0.008(7)
C10' 0.088(9) 0.070(6) 0.055(6) -0.006(5) -0.033(6) -0.020(6)
C11' 0.090(10) 0.096(10) 0.048(8) -0.026(7) -0.024(7) -0.018(8)
C12' 0.050(7) 0.042(7) 0.040(6) -0.016(4) -0.018(5) 0.005(5)

loop_
_atom_type_symbol
_atom_type_description
_atom_type_scat_dispersion_real
_atom_type_scat_dispersion_imag
_atom_type_scat_source
C C 0.0033 0.0016 'International Tables Vol C Tables 4.2.6.8 and 6.1.1.4'
H H 0.0000 0.0000 'International Tables Vol C Tables 4.2.6.8 and 6.1.1.4'
N N 0.0061 0.0033 'International Tables Vol C Tables 4.2.6.8 and 6.1.1.4'
Mo Mo -1.6832 0.6857 'International Tables Vol C Tables 4.2.6.8 and 6.1.1.4'

loop_
_geom_angle_atom_site_label_1
_geom_angle_atom_site_label_2
_geom_angle_atom_site_label_3
_geom_angle
_geom_angle_site_symmetry_1
_geom_angle_site_symmetry_3
Mo1 Mo1 N2' 94.2(5) 2_677 2_677
Mo1 Mo1 N1 97.0(7) 2_677 .
N2' Mo1 N1 166.8(10) 2_677 .
Mo1 Mo1 N4 88.8(6) 2_677 .
N2' Mo1 N4 95.4(13) 2_677 .
N1 Mo1 N4 77.9(13) . .
Mo1 Mo1 N5' 90.2(4) 2_677 2_677
N2' Mo1 N5' 89.8(15) 2_677 2_677
N1 Mo1 N5' 97.1(14) . 2_677
N4 Mo1 N5' 174.7(15) . 2_677
Mo1 Mo1 N2 91.4(8) 2_677 2_677
N2' Mo1 N2 5(2) 2_677 2_677
N1 Mo1 N2 171.1(9) . 2_677
N4 Mo1 N2 99.6(18) . 2_677
N5' Mo1 N2 85.5(19) 2_677 2_677
Mo1 Mo1 N4' 95.8(3) 2_677 .
N2' Mo1 N4' 87.7(10) 2_677 .
N1 Mo1 N4' 84.2(9) . .
N4 Mo1 N4' 10.1(11) . .
N5' Mo1 N4' 173.7(6) 2_677 .
N2 Mo1 N4' 92.3(16) 2_677 .
Mo1 Mo1 N5 96.6(8) 2_677 2_677
N2' Mo1 N5 87(2) 2_677 2_677
N1 Mo1 N5 99(2) . 2_677
N4 Mo1 N5 174.1(11) . 2_677
N5' Mo1 N5 7.0(17) 2_677 2_677
N2 Mo1 N5 83(3) 2_677 2_677
N4' Mo1 N5 166.7(12) . 2_677
Mo1 Mo1 N1' 90.4(4) 2_677 .
N2' Mo1 N1' 175.4(4) 2_677 .
N1 Mo1 N1' 9.6(9) . .
N4 Mo1 N1' 84.6(11) . .
N5' Mo1 N1' 90.2(13) 2_677 .
N2 Mo1 N1' 175.4(15) 2_677 .
N4' Mo1 N1' 91.8(6) . .
N5 Mo1 N1' 93(2) 2_677 .
C3' N1' C6' 114.4(13) . .
C3' N1' Mo1 118.9(10) . .
C6' N1' Mo1 121.1(10) . .
C3' N2' C1' 107.0(12) . .
C3' N2' Mo1 117.4(12) . 2_677
C1' N2' Mo1 133.7(14) . 2_677
C3' N3' C2' 107.2(11) . .
C3' N3' C4' 116.2(10) . .
C2' N3' C4' 122.7(12) . .
N2' C1' C2' 105.5(15) . .
N3' C2' C1' 101.2(12) . .
N1' C3' N2' 113.0(12) . .
N1' C3' N3' 129.2(12) . .
N2' C3' N3' 116.6(12) . .
N3' C4' C5' 105.8(9) . .
C6' C5' C4' 115.7(10) . .
C5' C6' N1' 112.4(14) . .
C3 N2 C6 116.3(17) . .
C3 N2 Mo1 113.0(18) . 2_677
C6 N2 Mo1 130.8(19) . 2_677
C1 N1 C3 103(2) . .
C1 N1 Mo1 142(3) . .
C3 N1 Mo1 109.3(15) . .
C3 N3 C4 119(2) . .
C3 N3 C2 110.1(19) . .
C4 N3 C2 122(2) . .
N1 C1 C2 118(3) . .
N3 C2 C1 91(2) . .
N1 C3 N2 125(3) . .
N1 C3 N3 108.6(19) . .
N2 C3 N3 117(2) . .
C5 C4 N3 104.9(19) . .
C6 C5 C4 130(2) . .
C5 C6 N2 116(2) . .
C9 N4 C12 110.6(18) . .
C9 N4 Mo1 118.8(15) . .
C12 N4 Mo1 128.8(16) . .
C9 N5 C7 105(2) . .
C9 N5 Mo1 113.0(17) . 2_677
C7 N5 Mo1 140(3) . 2_677
C9 N6 C10 115(2) . .
C9 N6 C8 103(2) . .
C10 N6 C8 113.8(17) . .
N5 C7 C8 121(3) . .
C8 C7 C9 84.3(19) . .
C7 C8 N6 88(2) . .
N5 C9 N4 122.5(19) . .
N5 C9 N6 112.0(18) . .
N4 C9 N6 125.1(19) . .
N4 C9 C7 156(3) . .
N6 C9 C7 74.6(15) . .
N6 C10 C11 107.8(18) . .
C12 C11 C10 118(3) . .
C11 C12 N4 123(3) . .
C9' N5' C12' 116.2(11) . .
C9' N5' Mo1 118.9(10) . 2_677
C12' N5' Mo1 123.7(10) . 2_677
C9' N4' C7' 109.7(12) . .
C9' N4' Mo1 113.7(9) . .
C7' N4' Mo1 130.0(10) . .
C9' N6' C10' 118.9(12) . .
C9' N6' C8' 105.3(10) . .
C10' N6' C8' 117.3(10) . .
N4' C7' C8' 103.8(12) . .
N6' C8' C7' 101.1(9) . .
N4' C9' N5' 119.5(12) . .
N4' C9' N6' 115.9(11) . .
N5' C9' N6' 124.4(10) . .
C11' C10' N6' 105.0(11) . .
C10' C11' C12' 130.8(15) . .
C11' C12' N5' 107.7(13) . .

loop_
_geom_bond_atom_site_label_1
_geom_bond_atom_site_label_2
_geom_bond_distance
_geom_bond_site_symmetry_2
_geom_bond_publ_flag
Mo1 Mo1 2.0821(11) 2_677 y
Mo1 N2' 2.139(11) 2_677 ?
Mo1 N1 2.141(14) . y
Mo1 N4 2.144(14) . y
Mo1 N5' 2.150(11) 2_677 ?
Mo1 N2 2.174(14) 2_677 ?
Mo1 N4' 2.175(11) . y
Mo1 N5 2.178(14) 2_677 ?
Mo1 N1' 2.178(10) . y
N1' C3' 1.351(7) . y
N1' C6' 1.579(19) . y
N2' C3' 1.352(8) . y
N2' C1' 1.39(3) . y
N2' Mo1 2.139(11) 2_677 ?
N3' C3' 1.379(7) . y
N3' C2' 1.419(18) . y
N3' C4' 1.447(17) . y
C1' C2' 1.65(2) . y
C4' C5' 1.549(18) . y
C5' C6' 1.47(3) . y
N2 C3 1.357(8) . ?
N2 C6 1.55(4) . ?
N2 Mo1 2.174(14) 2_677 ?
N1 C1 1.27(5) . ?
N1 C3 1.354(8) . ?
N3 C3 1.370(8) . ?
N3 C4 1.46(3) . ?
N3 C2 1.50(3) . ?
C1 C2 1.57(5) . ?
C4 C5 1.38(3) . ?
C5 C6 1.14(3) . ?
N4 C9 1.366(9) . ?
N4 C12 1.60(4) . ?
N5 C9 1.24(3) . ?
N5 C7 1.27(5) . ?
N5 Mo1 2.178(14) 2_677 ?
N6 C9 1.370(8) . ?
N6 C10 1.50(3) . ?
N6 C8 1.60(4) . ?
C7 C8 1.42(4) . ?
C10 C11 1.56(3) . ?
C11 C12 1.21(3) . ?
N5' C9' 1.365(9) . ?
N5' C12' 1.59(2) . ?
N5' Mo1 2.150(11) 2_677 ?
N4' C9' 1.310(13) . ?
N4' C7' 1.42(2) . ?
N6' C9' 1.372(7) . ?
N6' C10' 1.443(17) . ?
N6' C8' 1.490(16) . ?
C7' C8' 1.63(2) . ?
C10' C11' 1.362(18) . ?
C11' C12' 1.45(2) . ?
